data_4073912
loop_
_publ_author_name
'Minglana, Jim Josephus G.'
'Okazaki, Masaaki'
'Hasegawa, Kenji'
'Luh, Lung-Shiang'
'Yamahira, Nobukazu'
'Komuro, Takashi'
'Ogino, Hiroshi'
'Tobita, Hiromi'

_publ_section_title
;
 Iron, Ruthenium, and Osmium Complexes Supported by the Bis(silyl) Chelate
 Ligand (9,9-Dimethylxanthene-4,5-diyl)bis(dimethylsilyl):&#x00A0;
 Synthesis, Characterization, and Reactivity
;
_journal_issue 24
_journal_name_full Organometallics
_journal_page_first 5859
_journal_paper_doi 10.1021/om700720s
_journal_volume 26
_journal_year 2007
_chemical_formula_moiety 'C23 H24 O5 Ru Si2 '
_chemical_formula_sum 'C23 H24 O5 Ru Si2'
_chemical_formula_weight 537.68
_space_group_IT_number 14
_symmetry_cell_setting monoclinic
_symmetry_Int_Tables_number 14
_symmetry_space_group_name_Hall '-P 2yn'
_symmetry_space_group_name_H-M 'P 1 21/n 1'
_audit_creation_date 'Fri May 29 19:37:20 1998'
_audit_creation_method 'from TEXRAY.INF file'
_cell_angle_alpha 90
_cell_angle_beta 93.20(3)
_cell_angle_gamma 90
_cell_formula_units_Z 4
_cell_length_a 12.372(5)
_cell_length_b 10.10(1)
_cell_length_c 19.524(5)
_cell_measurement_reflns_used 25
_cell_measurement_temperature 293.2
_cell_measurement_theta_max 14.9
_cell_measurement_theta_min 12.9
_cell_volume 2436(3)
_computing_cell_refinement 'MSC/AFC Diffractometer Control'
_computing_data_collection 'MSC/AFC Diffractometer Control'
_computing_data_reduction teXsan
_computing_publication_material teXsan
_computing_structure_refinement teXsan
_diffrn_ambient_temperature 293.2
_diffrn_measurement_device 'Rigaku AFC6S'
_diffrn_measurement_method \w-2\q
_diffrn_orient_matrix_UB_11 0.03460
_diffrn_orient_matrix_UB_12 -0.02047
_diffrn_orient_matrix_UB_13 0.04630
_diffrn_orient_matrix_UB_21 -0.07191
_diffrn_orient_matrix_UB_22 -0.02744
_diffrn_orient_matrix_UB_23 0.01622
_diffrn_orient_matrix_UB_31 0.01362
_diffrn_orient_matrix_UB_32 -0.09289
_diffrn_orient_matrix_UB_33 -0.01499
_diffrn_radiation_detector 'scintillation counter'
_diffrn_radiation_monochromator graphite
_diffrn_radiation_source 'Rigaku sealed tube'
_diffrn_radiation_type 'Mo K\a'
_diffrn_radiation_wavelength 0.7107
_diffrn_reflns_av_R_equivalents 0.035
_diffrn_reflns_av_sigmaI/netI 0.103
_diffrn_reflns_limit_h_max 16
_diffrn_reflns_limit_h_min 0
_diffrn_reflns_limit_k_max 0
_diffrn_reflns_limit_k_min -13
_diffrn_reflns_limit_l_max 25
_diffrn_reflns_limit_l_min -25
_diffrn_reflns_number 6188
_diffrn_reflns_reduction_process 'Lp corrections applied'
_diffrn_reflns_theta_max 27.51
_diffrn_reflns_theta_min 1.65
_diffrn_standards_decay_% 0.72
_diffrn_standards_interval_count 150
_diffrn_standards_number 3
_exptl_absorpt_coefficient_mu 0.772
_exptl_absorpt_correction_type none
_exptl_crystal_colour colorless
_exptl_crystal_density_diffrn 1.466
_exptl_crystal_description prismatic
_exptl_crystal_F_000 1096.00
_exptl_crystal_size_max 0.300
_exptl_crystal_size_mid 0.300
_exptl_crystal_size_min 0.300
_refine_diff_density_max 0.43
_refine_diff_density_min -0.51
_refine_ls_extinction_method none
_refine_ls_goodness_of_fit_obs 0.925
_refine_ls_hydrogen_treatment noref
_refine_ls_matrix_type full
_refine_ls_number_constraints 0
_refine_ls_number_parameters 280
_refine_ls_number_reflns 3112
_refine_ls_number_restraints 0
_refine_ls_R_factor_obs 0.0409
_refine_ls_shift/esd_max 0.0070
_refine_ls_shift/esd_mean 0.0010
_refine_ls_structure_factor_coef F
_refine_ls_weighting_details 'w = 1/[\s^2^(Fo) + 0.00185|Fo|^2^]'
_refine_ls_weighting_scheme calc
_refine_ls_wR_factor_obs 0.0558
_reflns_number_observed 3112
_reflns_number_total 5920
_reflns_observed_criterion >3.0sigma(I)
_cod_data_source_file om700720s-file002.cif
_cod_data_source_block 3
_cod_depositor_comments
;
The following automatic conversions were performed:

'_refine_ls_weighting_scheme' value 'w = 1/[\s^2^(Fo) +
0.00185|Fo|^2^]' was changed to 'calc'. New tag
'_refine_ls_weighting_details' was created. The value of the new tag
was set to 'w = 1/[\s^2^(Fo) + 0.00185|Fo|^2^]'.

Automatic conversion script
Id: cif_fix_values 3143 2015-03-26 13:38:13Z robertas 
;
_cod_original_cell_volume 2436(2)
_cod_original_sg_symbol_H-M 'P 21/n       '
_cod_original_formula_sum 'C23 H24 O5 Ru Si2 '
_cod_database_code 4073912

loop_
_symmetry_equiv_pos_as_xyz
x,y,z
1/2-x,1/2+y,1/2-z
-x,-y,-z
1/2+x,1/2-y,1/2+z

loop_
_atom_site_aniso_label
_atom_site_aniso_U_11
_atom_site_aniso_U_22
_atom_site_aniso_U_33
_atom_site_aniso_U_12
_atom_site_aniso_U_13
_atom_site_aniso_U_23
Ru 0.0306(2) 0.0535(3) 0.0410(2) 0.0058(2) -0.0013(1) -0.0107(2)
Si1 0.0362(7) 0.0460(9) 0.0529(9) 0.0007(7) -0.0059(6) -0.0148(7)
Si2 0.0420(8) 0.0466(9) 0.0437(8) 0.0033(7) -0.0034(6) 0.0019(7)
O1 0.070(3) 0.074(3) 0.038(2) 0.003(2) -0.003(2) -0.005(2)
O2 0.047(3) 0.141(6) 0.141(5) -0.026(3) 0.025(3) -0.030(4)
O3 0.091(4) 0.140(5) 0.049(3) 0.041(4) -0.015(3) -0.015(3)
O4 0.108(5) 0.082(4) 0.131(5) 0.042(4) 0.034(4) -0.014(4)
O5 0.037(2) 0.042(2) 0.037(2) -0.003(2) -0.004(1) -0.003(2)
C1 0.045(3) 0.043(3) 0.049(3) 0.001(2) 0.005(2) -0.007(3)
C2 0.034(3) 0.092(5) 0.075(4) 0.001(3) 0.010(3) -0.018(4)
C3 0.047(3) 0.077(5) 0.047(3) 0.018(3) -0.005(2) -0.009(3)
C4 0.053(4) 0.078(5) 0.065(4) 0.017(4) 0.007(3) -0.012(4)
C5 0.069(4) 0.079(5) 0.056(4) 0.020(4) -0.001(3) -0.019(3)
C6 0.058(4) 0.059(4) 0.104(6) -0.012(3) -0.019(4) -0.017(4)
C7 0.055(3) 0.072(4) 0.045(3) 0.008(3) 0.006(3) 0.007(3)
C8 0.078(5) 0.051(4) 0.074(5) 0.015(3) -0.008(4) 0.010(3)
C9 0.036(3) 0.045(3) 0.053(3) 0.004(2) 0.000(2) -0.014(3)
C10 0.054(4) 0.042(3) 0.074(4) -0.005(3) 0.006(3) -0.003(3)
C11 0.077(4) 0.042(4) 0.064(4) 0.006(3) 0.005(3) 0.011(3)
C12 0.060(4) 0.053(4) 0.056(4) 0.004(3) -0.006(3) 0.007(3)
C13 0.040(3) 0.048(3) 0.040(3) 0.007(2) -0.002(2) -0.002(2)
C14 0.037(3) 0.041(3) 0.035(3) 0.002(2) 0.002(2) 0.001(2)
C15 0.036(3) 0.045(3) 0.045(3) 0.000(2) 0.002(2) 0.000(2)
C16 0.046(3) 0.043(4) 0.068(4) -0.008(3) -0.001(3) -0.003(3)
C17 0.055(3) 0.064(4) 0.066(4) -0.013(3) -0.005(3) -0.021(4)
C18 0.045(3) 0.065(4) 0.049(3) -0.011(3) -0.006(3) -0.008(3)
C19 0.030(2) 0.064(4) 0.037(3) -0.003(3) 0.001(2) -0.003(3)
C20 0.032(2) 0.050(3) 0.042(3) -0.013(2) 0.007(2) -0.005(3)
C21 0.031(2) 0.067(4) 0.036(3) 0.003(3) -0.002(2) -0.001(3)
C22 0.036(3) 0.074(4) 0.049(3) 0.007(3) 0.000(2) -0.006(3)
C23 0.050(3) 0.086(5) 0.051(3) 0.002(3) -0.013(3) 0.002(3)

loop_
_atom_site_label
_atom_site_fract_x
_atom_site_fract_y
_atom_site_fract_z
_atom_site_U_iso_or_equiv
_atom_site_thermal_displace_type
_atom_site_calc_flag
_atom_site_occupancy
Ru 1.08285(3) 0.11131(5) 0.16387(2) 0.0418(1) Uani d 1.00
Si1 1.0046(1) 0.3405(2) 0.18747(8) 0.0454(4) Uani d 1.00
Si2 0.9137(1) -0.0169(2) 0.19521(8) 0.0443(4) Uani d 1.00
O1 0.9764(4) 0.1499(5) 0.0185(2) 0.061(1) Uani d 1.00
O2 1.2980(4) 0.2549(7) 0.1405(3) 0.109(2) Uani d 1.00
O3 1.1178(4) 0.0871(6) 0.3195(2) 0.094(2) Uani d 1.00
O4 1.1826(5) -0.1610(6) 0.1323(4) 0.106(2) Uani d 1.00
O5 0.7961(3) 0.2129(3) 0.1395(2) 0.0390(10) Uani d 1.00
C1 1.0147(4) 0.1356(5) 0.0715(3) 0.046(2) Uani d 1.00
C2 1.2184(5) 0.2054(8) 0.1478(4) 0.067(2) Uani d 1.00
C3 1.1059(5) 0.0986(7) 0.2612(3) 0.057(2) Uani d 1.00
C4 1.1445(5) -0.0627(8) 0.1435(3) 0.065(2) Uani d 1.00
C5 0.9403(6) 0.3632(7) 0.2716(3) 0.068(2) Uani d 1.00
C6 1.1153(6) 0.4688(7) 0.1916(4) 0.075(2) Uani d 1.00
C7 0.8444(5) 0.0383(7) 0.2738(3) 0.057(2) Uani d 1.00
C8 0.9498(6) -0.1959(7) 0.2101(4) 0.068(2) Uani d 1.00
C9 0.9036(4) 0.3984(6) 0.1168(3) 0.045(1) Uani d 1.00
C10 0.9178(5) 0.5101(6) 0.0757(3) 0.057(2) Uani d 1.00
C11 0.8448(6) 0.5426(6) 0.0227(3) 0.061(2) Uani d 1.00
C12 0.7546(5) 0.4630(6) 0.0069(3) 0.057(2) Uani d 1.00
C13 0.7364(4) 0.3533(6) 0.0459(3) 0.043(1) Uani d 1.00
C14 0.8113(4) 0.3257(5) 0.0996(2) 0.038(1) Uani d 1.00
C15 0.8071(4) -0.0179(6) 0.1224(3) 0.042(1) Uani d 1.00
C16 0.7732(5) -0.1293(6) 0.0847(3) 0.052(2) Uani d 1.00
C17 0.6984(5) -0.1160(7) 0.0293(3) 0.062(2) Uani d 1.00
C18 0.6552(5) 0.0058(7) 0.0103(3) 0.053(2) Uani d 1.00
C19 0.6849(4) 0.1192(6) 0.0472(3) 0.044(1) Uani d 1.00
C20 0.7602(4) 0.1024(6) 0.1024(3) 0.041(1) Uani d 1.00
C21 0.6414(4) 0.2577(6) 0.0339(3) 0.045(2) Uani d 1.00
C22 0.5562(4) 0.2871(7) 0.0872(3) 0.053(2) Uani d 1.00
C23 0.5871(5) 0.2729(7) -0.0391(3) 0.063(2) Uani d 1.00
H1 0.9927 0.3479 0.3082 0.0816 Uiso calc 1.00
H2 0.9134 0.4510 0.2745 0.0816 Uiso calc 1.00
H3 0.8823 0.3022 0.2746 0.0816 Uiso calc 1.00
H4 1.1638 0.4516 0.2300 0.0896 Uiso calc 1.00
H5 1.1535 0.4654 0.1508 0.0896 Uiso calc 1.00
H6 1.0843 0.5543 0.1961 0.0896 Uiso calc 1.00
H7 0.8923 0.0275 0.3131 0.0689 Uiso calc 1.00
H8 0.8247 0.1289 0.2691 0.0689 Uiso calc 1.00
H9 0.7813 -0.0135 0.2787 0.0689 Uiso calc 1.00
H10 0.8872 -0.2434 0.2220 0.0817 Uiso calc 1.00
H11 0.9765 -0.2323 0.1695 0.0817 Uiso calc 1.00
H12 1.0039 -0.2024 0.2464 0.0817 Uiso calc 1.00
H13 0.9794 0.5648 0.0847 0.0679 Uiso calc 1.00
H14 0.8559 0.6202 -0.0036 0.0732 Uiso calc 1.00
H15 0.7060 0.4848 -0.0307 0.0682 Uiso calc 1.00
H16 0.8012 -0.2142 0.0970 0.0630 Uiso calc 1.00
H17 0.6764 -0.1925 0.0038 0.0743 Uiso calc 1.00
H18 0.6050 0.0121 -0.0282 0.0638 Uiso calc 1.00
H19 0.5895 0.2820 0.1321 0.0641 Uiso calc 1.00
H20 0.5275 0.3734 0.0795 0.0641 Uiso calc 1.00
H21 0.4994 0.2239 0.0825 0.0641 Uiso calc 1.00
H22 0.5605 0.3606 -0.0450 0.0754 Uiso calc 1.00
H23 0.6387 0.2553 -0.0722 0.0754 Uiso calc 1.00
H24 0.5287 0.2120 -0.0449 0.0754 Uiso calc 1.00

loop_
_atom_type_symbol
_atom_type_oxidation_number
_atom_type_number_in_cell
_atom_type_scat_dispersion_real
_atom_type_scat_dispersion_imag
_atom_type_scat_source
C 0 92 0.003 0.002
;International Tables for Crystallography
(1992, Vol. C, Tables 4.2.6.8 and 6.1.1.1)
;
H 0 96 0.000 0.000
;International Tables for Crystallography
(1992, Vol. C, Table 6.1.1.2)
;
O 0 20 0.011 0.006
;International Tables for Crystallography
(1992, Vol. C, Tables 4.2.6.8 and 6.1.1.1)
;
Si 0 8 0.082 0.070
;International Tables for Crystallography
(1992, Vol. C, Tables 4.2.6.8 and 6.1.1.1)
;
Ru 0 4 -1.259 0.836
;International Tables for Crystallography
(1992, Vol. C, Tables 4.2.6.8 and 6.1.1.1)
;

loop_
_geom_angle_atom_site_label_1
_geom_angle_atom_site_label_2
_geom_angle_atom_site_label_3
_geom_angle
_geom_angle_site_symmetry_1
_geom_angle_site_symmetry_2
_geom_angle_site_symmetry_3
_geom_angle_publ_flag
SI1 RU SI2 95.26(6) 1_555 1_555 1_555 yes
SI1 RU C1 84.5(2) 1_555 1_555 1_555 yes
SI1 RU C2 85.8(2) 1_555 1_555 1_555 yes
SI1 RU C3 85.4(2) 1_555 1_555 1_555 yes
SI1 RU C4 178.5(2) 1_555 1_555 1_555 yes
SI2 RU C1 88.2(2) 1_555 1_555 1_555 yes
SI2 RU C2 174.9(2) 1_555 1_555 1_555 yes
SI2 RU C3 78.9(2) 1_555 1_555 1_555 yes
SI2 RU C4 85.8(2) 1_555 1_555 1_555 yes
C1 RU C2 96.8(3) 1_555 1_555 1_555 yes
C1 RU C3 162.8(2) 1_555 1_555 1_555 yes
C1 RU C4 94.4(3) 1_555 1_555 1_555 yes
C2 RU C3 96.3(3) 1_555 1_555 1_555 yes
C2 RU C4 93.2(3) 1_555 1_555 1_555 yes
C3 RU C4 95.9(3) 1_555 1_555 1_555 yes
RU SI1 C5 116.8(2) 1_555 1_555 1_555 yes
RU SI1 C6 110.4(2) 1_555 1_555 1_555 yes
RU SI1 C9 112.8(2) 1_555 1_555 1_555 yes
C5 SI1 C6 102.8(3) 1_555 1_555 1_555 yes
C5 SI1 C9 107.7(3) 1_555 1_555 1_555 yes
C6 SI1 C9 105.4(3) 1_555 1_555 1_555 yes
RU SI2 C7 117.3(2) 1_555 1_555 1_555 yes
RU SI2 C8 109.4(2) 1_555 1_555 1_555 yes
RU SI2 C15 111.6(2) 1_555 1_555 1_555 yes
C7 SI2 C8 105.9(3) 1_555 1_555 1_555 yes
C7 SI2 C15 106.6(3) 1_555 1_555 1_555 yes
C8 SI2 C15 105.2(3) 1_555 1_555 1_555 yes
C14 O5 C20 114.4(4) 1_555 1_555 1_555 yes
RU C1 O1 179.6(5) 1_555 1_555 1_555 yes
RU C2 O2 176.9(7) 1_555 1_555 1_555 yes
RU C3 O3 177.7(7) 1_555 1_555 1_555 yes
RU C4 O4 178.1(7) 1_555 1_555 1_555 yes
SI1 C9 C10 124.4(4) 1_555 1_555 1_555 yes
SI1 C9 C14 120.9(4) 1_555 1_555 1_555 yes
C10 C9 C14 114.6(5) 1_555 1_555 1_555 yes
C9 C10 C11 121.7(6) 1_555 1_555 1_555 yes
C10 C11 C12 120.7(6) 1_555 1_555 1_555 yes
C11 C12 C13 119.9(6) 1_555 1_555 1_555 yes
C12 C13 C14 117.2(5) 1_555 1_555 1_555 yes
C12 C13 C21 125.1(5) 1_555 1_555 1_555 yes
C14 C13 C21 117.6(5) 1_555 1_555 1_555 yes
O5 C14 C9 115.6(4) 1_555 1_555 1_555 yes
O5 C14 C13 118.6(5) 1_555 1_555 1_555 yes
C9 C14 C13 125.7(5) 1_555 1_555 1_555 yes
SI2 C15 C16 125.4(4) 1_555 1_555 1_555 yes
SI2 C15 C20 118.0(4) 1_555 1_555 1_555 yes
C16 C15 C20 116.5(5) 1_555 1_555 1_555 yes
C15 C16 C17 120.0(6) 1_555 1_555 1_555 yes
C16 C17 C18 121.6(6) 1_555 1_555 1_555 yes
C17 C18 C19 120.4(5) 1_555 1_555 1_555 yes
C18 C19 C20 116.5(6) 1_555 1_555 1_555 yes
C18 C19 C21 126.1(5) 1_555 1_555 1_555 yes
C20 C19 C21 117.4(5) 1_555 1_555 1_555 yes
O5 C20 C15 116.0(4) 1_555 1_555 1_555 yes
O5 C20 C19 119.0(5) 1_555 1_555 1_555 yes
C15 C20 C19 124.9(5) 1_555 1_555 1_555 yes
C13 C21 C19 107.1(4) 1_555 1_555 1_555 yes
C13 C21 C22 108.8(5) 1_555 1_555 1_555 yes
C13 C21 C23 111.6(5) 1_555 1_555 1_555 yes
C19 C21 C22 108.1(5) 1_555 1_555 1_555 yes
C19 C21 C23 112.4(5) 1_555 1_555 1_555 yes
C22 C21 C23 108.8(4) 1_555 1_555 1_555 yes

loop_
_geom_bond_atom_site_label_1
_geom_bond_atom_site_label_2
_geom_bond_distance
_geom_bond_site_symmetry_1
_geom_bond_site_symmetry_2
_geom_bond_publ_flag
RU SI1 2.562(2) 1_555 1_555 yes
RU SI2 2.564(2) 1_555 1_555 yes
RU C1 1.963(6) 1_555 1_555 yes
RU C2 1.968(7) 1_555 1_555 yes
RU C3 1.910(6) 1_555 1_555 yes
RU C4 1.966(7) 1_555 1_555 yes
SI1 C5 1.878(7) 1_555 1_555 yes
SI1 C6 1.884(7) 1_555 1_555 yes
SI1 C9 1.901(6) 1_555 1_555 yes
SI2 C7 1.883(6) 1_555 1_555 yes
SI2 C8 1.881(7) 1_555 1_555 yes
SI2 C15 1.884(5) 1_555 1_555 yes
O1 C1 1.122(7) 1_555 1_555 yes
O2 C2 1.120(8) 1_555 1_555 yes
O3 C3 1.144(7) 1_555 1_555 yes
O4 C4 1.126(8) 1_555 1_555 yes
O5 C14 1.399(6) 1_555 1_555 yes
O5 C20 1.390(6) 1_555 1_555 yes
C9 C10 1.401(8) 1_555 1_555 yes
C9 C14 1.383(7) 1_555 1_555 yes
C10 C11 1.375(9) 1_555 1_555 yes
C11 C12 1.396(9) 1_555 1_555 yes
C12 C13 1.370(8) 1_555 1_555 yes
C13 C14 1.389(7) 1_555 1_555 yes
C13 C21 1.528(8) 1_555 1_555 yes
C15 C16 1.396(8) 1_555 1_555 yes
C15 C20 1.393(8) 1_555 1_555 yes
C16 C17 1.391(9) 1_555 1_555 yes
C17 C18 1.383(9) 1_555 1_555 yes
C18 C19 1.392(8) 1_555 1_555 yes
C19 C20 1.394(7) 1_555 1_555 yes
C19 C21 1.516(8) 1_555 1_555 yes
C21 C22 1.549(7) 1_555 1_555 yes
C21 C23 1.549(7) 1_555 1_555 yes

loop_
_geom_contact_atom_site_label_1
_geom_contact_atom_site_label_2
_geom_contact_distance
_geom_contact_site_symmetry_1
_geom_contact_site_symmetry_2
RU SI1 2.562(2) 1_555 1_555
RU SI2 2.564(2) 1_555 1_555
O1 O1 3.176(9) 1_555 3_755
O1 C1 3.383(7) 1_555 3_755
O1 O4 3.450(8) 1_555 3_755
O1 C4 3.535(8) 1_555 3_755
O2 C22 3.431(7) 1_555 1_655
O2 O3 3.587(9) 1_555 2_755
O3 C23 3.145(8) 1_555 4_555
O3 C6 3.529(9) 1_555 2_745
